data_4307176
loop_
_publ_author_name
'A. K. Ghosh'
'D. Ghoshal'
'E. Zangrando'
'J. Ribas'
'N. Ray Chaudhuri'

_publ_section_title
;
Syntheses, Crystal Structures, and Magnetic Properties of Metal-Organic
Hybrid Materials of Cu(II): Effect of a Long Chain Dicarboxylate
Backbone, and Counteranion in Their Structural Diversity
;
_journal_name_full 'Inorganic Chemistry'
_journal_page_first 3057
_journal_page_last 3071
_journal_paper_doi 10.1021/ic061720v
_journal_volume 46
_journal_year 2007
_chemical_formula_moiety 'C16 H18 Cu N2 O5, H2 O'
_chemical_formula_sum 'C16 H20 Cu N2 O6'
_chemical_formula_weight 399.88
_chemical_name_systematic
;
 catena-(2,2'bipyridine)-(aquo)-copper(II)-
 -(mu2-adipato,O,O') hydrated
;
_space_group_IT_number 2
_symmetry_cell_setting triclinic
_symmetry_space_group_name_Hall '-P 1'
_symmetry_space_group_name_H-M 'P -1'
_atom_sites_solution_hydrogens geom
_atom_sites_solution_primary direct
_atom_sites_solution_secondary difmap
_audit_creation_method SHELXL-97
_cell_angle_alpha 85.40(3)
_cell_angle_beta 82.72(2)
_cell_angle_gamma 73.77(3)
_cell_formula_units_Z 2
_cell_length_a 6.876(2)
_cell_length_b 10.4820(7)
_cell_length_c 12.390(3)
_cell_measurement_temperature 293(2)
_cell_volume 849.6(4)
_computing_cell_refinement 'Denzo (Otwinowski & Minor 1997)'
_computing_data_collection 'Nonius Xpress'
_computing_data_reduction 'Denzo and Scalepack (Otwinowski & Minor 1997)'
_computing_molecular_graphics 'Ortep3/windows (Farrugia,1997)'
_computing_publication_material 'Wingx 1.70.00 (Farrugia, 1999)'
_computing_structure_refinement 'SHELX97 (Sheldrick, 1998)'
_computing_structure_solution 'SHELX97 (Sheldrick, 1998)'
_diffrn_ambient_temperature 293(2)
_diffrn_measured_fraction_theta_full 0.825
_diffrn_measured_fraction_theta_max 0.825
_diffrn_measurement_device_type 'image plate dip1030'
_diffrn_measurement_method 'laser scanner'
_diffrn_radiation_monochromator graphite
_diffrn_radiation_source 'fine-focus sealed tube'
_diffrn_radiation_type Mok\a
_diffrn_radiation_wavelength 0.71073
_diffrn_reflns_av_R_equivalents 0.0280
_diffrn_reflns_av_sigmaI/netI 0.0428
_diffrn_reflns_limit_h_max 9
_diffrn_reflns_limit_h_min -8
_diffrn_reflns_limit_k_max 14
_diffrn_reflns_limit_k_min -14
_diffrn_reflns_limit_l_max 17
_diffrn_reflns_limit_l_min -17
_diffrn_reflns_number 11936
_diffrn_reflns_theta_full 29.67
_diffrn_reflns_theta_max 29.67
_diffrn_reflns_theta_min 2.03
_exptl_absorpt_coefficient_mu 1.321
_exptl_absorpt_correction_T_max 0.8302
_exptl_absorpt_correction_T_min 0.3235
_exptl_absorpt_correction_type refdelf
_exptl_absorpt_process_details
;
Parkin S,Moezzi B & Hope H, (1995) J. Appl. Cryst. 28, 53-56
Cubic fit to sin(theta)/lambda - 24 parameters
;
_exptl_crystal_density_diffrn 1.563
_exptl_crystal_density_method 'not measured'
_exptl_crystal_F_000 414
_refine_diff_density_max 0.268
_refine_diff_density_min -0.353
_refine_diff_density_rms 0.046
_refine_ls_extinction_method none
_refine_ls_goodness_of_fit_ref 0.933
_refine_ls_hydrogen_treatment mixed
_refine_ls_matrix_type full
_refine_ls_number_parameters 238
_refine_ls_number_reflns 3977
_refine_ls_number_restraints 1
_refine_ls_restrained_S_all 0.933
_refine_ls_R_factor_all 0.0606
_refine_ls_R_factor_gt 0.0413
_refine_ls_shift/su_max 0.000
_refine_ls_shift/su_mean 0.000
_refine_ls_structure_factor_coef Fsqd
_refine_ls_weighting_details 'calc w=1/[\s^2^(Fo^2^)+(0.0680P)^2^] where P=(Fo^2^+2Fc^2^)/3'
_refine_ls_weighting_scheme calc
_refine_ls_wR_factor_gt 0.1082
_refine_ls_wR_factor_ref 0.1154
_reflns_number_gt 2669
_reflns_number_total 3977
_reflns_threshold_expression >2sigma(I)
_cod_data_source_file ic061720vsi20060911_023753_5.cif
_cod_data_source_block ind427complex5
_cod_original_cell_volume 849.6(3)
_cod_database_code 4307176

loop_
_symmetry_equiv_pos_as_xyz
'x, y, z'
'-x, -y, -z'

loop_
_atom_site_label
_atom_site_type_symbol
_atom_site_fract_x
_atom_site_fract_y
_atom_site_fract_z
_atom_site_U_iso_or_equiv
_atom_site_adp_type
_atom_site_occupancy
_atom_site_symmetry_multiplicity
_atom_site_calc_flag
_atom_site_refinement_flags
_atom_site_disorder_assembly
_atom_site_disorder_group
Cu Cu 0.77815(5) 0.23747(3) 0.29144(2) 0.06194(14) Uani 1 1 d . . .
O1W O 0.4266(4) 0.2944(2) 0.27164(19) 0.0741(5) Uani 1 1 d . . .
H1A H 0.360(7) 0.256(4) 0.259(3) 0.111 Uiso 1 1 d . . .
H2A H 0.424(7) 0.351(4) 0.234(4) 0.111 Uiso 1 1 d . . .
N1 N 0.7662(3) 0.0584(2) 0.35805(17) 0.0611(5) Uani 1 1 d . . .
N2 N 0.7538(4) 0.2739(2) 0.45074(18) 0.0638(5) Uani 1 1 d . . .
O3 O 0.8913(3) 0.16527(18) 0.14680(14) 0.0623(4) Uani 1 1 d . . .
O4 O 1.1669(3) 0.13570(19) 0.23080(14) 0.0676(5) Uani 1 1 d . . .
O1 O 0.8050(3) 0.41283(19) 0.24651(15) 0.0715(5) Uani 1 1 d . . .
O2 O 0.5632(3) 0.4718(2) 0.13457(16) 0.0775(5) Uani 1 1 d . . .
C1 C 0.7653(5) -0.0466(3) 0.3035(2) 0.0694(7) Uani 1 1 d . . .
H1 H 0.7719 -0.0386 0.2279 0.083 Uiso 1 1 calc R . .
C2 C 0.7552(5) -0.1659(3) 0.3557(3) 0.0770(8) Uani 1 1 d . . .
H2 H 0.7531 -0.2368 0.3157 0.092 Uiso 1 1 calc R . .
C3 C 0.7482(4) -0.1795(3) 0.4664(3) 0.0730(7) Uani 1 1 d . . .
H3 H 0.7429 -0.2599 0.5026 0.088 Uiso 1 1 calc R . .
C4 C 0.7491(4) -0.0720(3) 0.5243(2) 0.0691(7) Uani 1 1 d . . .
H4 H 0.7458 -0.0793 0.5998 0.083 Uiso 1 1 calc R . .
C5 C 0.7551(4) 0.0461(3) 0.4679(2) 0.0608(6) Uani 1 1 d . . .
C6 C 0.7489(4) 0.1698(3) 0.5204(2) 0.0620(6) Uani 1 1 d . . .
C7 C 0.7363(4) 0.1794(3) 0.6325(2) 0.0718(7) Uani 1 1 d . . .
H7 H 0.7328 0.1060 0.6793 0.086 Uiso 1 1 calc R . .
C8 C 0.7292(5) 0.2997(4) 0.6730(2) 0.0820(8) Uani 1 1 d . . .
H8 H 0.7215 0.3083 0.7477 0.098 Uiso 1 1 calc R . .
C9 C 0.7335(6) 0.4076(3) 0.6011(3) 0.0854(9) Uani 1 1 d . . .
H9 H 0.7260 0.4901 0.6266 0.103 Uiso 1 1 calc R . .
C10 C 0.7494(5) 0.3899(3) 0.4911(2) 0.0776(8) Uani 1 1 d . . .
H10 H 0.7573 0.4613 0.4427 0.093 Uiso 1 1 calc R . .
C16 C 1.0836(4) 0.1266(2) 0.14929(19) 0.0583(6) Uani 1 1 d . . .
C15 C 1.2116(4) 0.0651(3) 0.0476(2) 0.0633(6) Uani 1 1 d . . .
H15A H 1.1740 -0.0145 0.0347 0.076 Uiso 1 1 calc R . .
H15B H 1.1785 0.1272 -0.0141 0.076 Uiso 1 1 calc R . .
C14 C 1.4387(4) 0.0290(3) 0.0524(2) 0.0691(7) Uani 1 1 d . . .
H14A H 1.4733 -0.0354 0.1125 0.083 Uiso 1 1 calc R . .
H14B H 1.4768 0.1079 0.0669 0.083 Uiso 1 1 calc R . .
C11 C 0.7163(5) 0.4858(3) 0.1698(2) 0.0666(7) Uani 1 1 d . . .
C12 C 0.8115(5) 0.5934(3) 0.1184(2) 0.0731(7) Uani 1 1 d . . .
H12A H 0.9145 0.6017 0.1620 0.088 Uiso 1 1 calc R . .
H12B H 0.7077 0.6779 0.1171 0.088 Uiso 1 1 calc R . .
C13 C 0.9088(5) 0.5611(3) 0.0019(2) 0.0714(7) Uani 1 1 d . . .
H13A H 0.8075 0.5465 -0.0399 0.086 Uiso 1 1 calc R . .
H13B H 0.9519 0.6368 -0.0320 0.086 Uiso 1 1 calc R . .
O2W O 0.7135(5) 0.2779(3) -0.0599(2) 0.0957(7) Uani 1 1 d . . .
H3A H 0.739(7) 0.256(5) 0.000(4) 0.143 Uiso 1 1 d D . .
H4A H 0.629(8) 0.354(5) -0.059(4) 0.143 Uiso 1 1 d D . .

loop_
_atom_site_aniso_label
_atom_site_aniso_U_11
_atom_site_aniso_U_22
_atom_site_aniso_U_33
_atom_site_aniso_U_23
_atom_site_aniso_U_13
_atom_site_aniso_U_12
Cu 0.0696(2) 0.0616(2) 0.05109(18) 0.00485(13) -0.00722(14) -0.01395(14)
O1W 0.0768(13) 0.0726(14) 0.0756(13) 0.0082(10) -0.0173(10) -0.0242(10)
N1 0.0615(13) 0.0669(13) 0.0537(10) 0.0032(9) -0.0092(9) -0.0159(10)
N2 0.0671(14) 0.0617(13) 0.0588(11) 0.0021(9) -0.0089(10) -0.0118(9)
O3 0.0574(10) 0.0693(11) 0.0560(9) 0.0040(8) -0.0066(8) -0.0122(8)
O4 0.0708(12) 0.0772(12) 0.0542(9) 0.0016(8) -0.0118(8) -0.0181(9)
O1 0.0867(13) 0.0668(11) 0.0615(10) 0.0079(8) -0.0117(9) -0.0231(10)
O2 0.0859(15) 0.0737(13) 0.0746(12) 0.0143(10) -0.0158(11) -0.0262(10)
C1 0.0732(17) 0.0744(18) 0.0616(14) -0.0006(13) -0.0087(13) -0.0219(13)
C2 0.0778(19) 0.0688(18) 0.087(2) -0.0021(15) -0.0132(16) -0.0233(14)
C3 0.0688(18) 0.0665(17) 0.0831(18) 0.0129(14) -0.0132(15) -0.0199(13)
C4 0.0638(16) 0.0776(18) 0.0626(14) 0.0150(13) -0.0109(12) -0.0172(13)
C5 0.0553(14) 0.0683(15) 0.0560(12) 0.0051(11) -0.0088(11) -0.0133(11)
C6 0.0567(15) 0.0706(16) 0.0555(12) 0.0021(11) -0.0072(11) -0.0132(11)
C7 0.0689(18) 0.086(2) 0.0548(13) 0.0045(13) -0.0081(12) -0.0143(14)
C8 0.080(2) 0.101(2) 0.0581(14) -0.0101(15) -0.0059(13) -0.0122(16)
C9 0.102(2) 0.078(2) 0.0720(18) -0.0166(15) -0.0110(17) -0.0124(17)
C10 0.092(2) 0.0668(17) 0.0686(16) -0.0003(13) -0.0141(15) -0.0111(14)
C16 0.0687(16) 0.0536(13) 0.0516(12) 0.0067(10) -0.0065(11) -0.0171(11)
C15 0.0700(16) 0.0617(15) 0.0564(13) -0.0029(11) -0.0081(12) -0.0144(11)
C14 0.0672(17) 0.0771(18) 0.0621(14) -0.0076(13) -0.0058(13) -0.0177(13)
C11 0.0776(19) 0.0605(15) 0.0559(13) -0.0030(11) 0.0021(13) -0.0136(12)
C12 0.094(2) 0.0584(15) 0.0663(15) 0.0023(12) -0.0029(15) -0.0230(14)
C13 0.084(2) 0.0615(16) 0.0659(15) 0.0094(12) -0.0021(14) -0.0218(13)
O2W 0.131(2) 0.0789(15) 0.0712(13) 0.0018(11) -0.0288(14) -0.0129(13)

loop_
_atom_type_symbol
_atom_type_description
_atom_type_scat_dispersion_real
_atom_type_scat_dispersion_imag
_atom_type_scat_source
C C 0.0033 0.0016 'International Tables Vol C Tables 4.2.6.8 and 6.1.1.4'
H H 0.0000 0.0000 'International Tables Vol C Tables 4.2.6.8 and 6.1.1.4'
N N 0.0061 0.0033 'International Tables Vol C Tables 4.2.6.8 and 6.1.1.4'
O O 0.0106 0.0060 'International Tables Vol C Tables 4.2.6.8 and 6.1.1.4'
Cu Cu 0.3201 1.2651 'International Tables Vol C Tables 4.2.6.8 and 6.1.1.4'

loop_
_geom_angle_atom_site_label_1
_geom_angle_atom_site_label_2
_geom_angle_atom_site_label_3
_geom_angle
_geom_angle_site_symmetry_1
_geom_angle_site_symmetry_3
_geom_angle_publ_flag
O1 Cu O3 93.26(8) . . ?
O1 Cu N1 171.71(8) . . ?
O3 Cu N1 92.78(8) . . ?
O1 Cu N2 92.38(9) . . ?
O3 Cu N2 161.03(9) . . ?
N1 Cu N2 80.13(9) . . ?
O1 Cu O1W 94.03(9) . . ?
O3 Cu O1W 99.82(8) . . ?
N1 Cu O1W 90.53(9) . . ?
N2 Cu O1W 97.83(9) . . ?
C1 N1 C5 118.4(2) . . ?
C1 N1 Cu 125.80(18) . . ?
C5 N1 Cu 115.76(18) . . ?
C6 N2 C10 118.6(2) . . ?
C6 N2 Cu 115.54(18) . . ?
C10 N2 Cu 125.84(19) . . ?
C16 O3 Cu 105.42(15) . . ?
C11 O1 Cu 124.51(19) . . ?
N1 C1 C2 122.1(3) . . ?
C3 C2 C1 119.5(3) . . ?
C2 C3 C4 119.2(3) . . ?
C5 C4 C3 118.8(3) . . ?
N1 C5 C4 121.9(3) . . ?
N1 C5 C6 114.0(2) . . ?
C4 C5 C6 124.1(2) . . ?
N2 C6 C7 122.0(3) . . ?
N2 C6 C5 114.5(2) . . ?
C7 C6 C5 123.5(3) . . ?
C8 C7 C6 118.9(3) . . ?
C7 C8 C9 119.2(3) . . ?
C10 C9 C8 118.5(3) . . ?
N2 C10 C9 122.8(3) . . ?
O4 C16 O3 122.8(2) . . ?
O4 C16 C15 120.2(2) . . ?
O3 C16 C15 117.0(2) . . ?
C14 C15 C16 114.7(2) . . ?
C15 C14 C14 113.0(3) . 2_855 ?
O2 C11 O1 124.2(3) . . ?
O2 C11 C12 119.3(3) . . ?
O1 C11 C12 116.5(3) . . ?
C11 C12 C13 111.1(2) . . ?
C13 C13 C12 112.7(3) 2_765 . ?

loop_
_geom_bond_atom_site_label_1
_geom_bond_atom_site_label_2
_geom_bond_distance
_geom_bond_site_symmetry_2
_geom_bond_publ_flag
Cu O1 1.9291(19) . ?
Cu O3 1.9810(19) . ?
Cu N1 2.008(2) . ?
Cu N2 2.018(2) . ?
Cu O1W 2.362(2) . ?
N1 C1 1.338(3) . ?
N1 C5 1.351(3) . ?
N2 C6 1.341(3) . ?
N2 C10 1.342(4) . ?
O3 C16 1.274(3) . ?
O4 C16 1.245(3) . ?
O1 C11 1.277(3) . ?
O2 C11 1.238(4) . ?
C1 C2 1.377(4) . ?
C2 C3 1.364(4) . ?
C3 C4 1.385(4) . ?
C4 C5 1.380(4) . ?
C5 C6 1.485(4) . ?
C6 C7 1.390(4) . ?
C7 C8 1.381(4) . ?
C8 C9 1.388(5) . ?
C9 C10 1.377(4) . ?
C16 C15 1.520(3) . ?
C15 C14 1.508(4) . ?
C14 C14 1.527(5) 2_855 ?
C11 C12 1.516(4) . ?
C12 C13 1.533(4) . ?
C13 C13 1.521(6) 2_765 ?

loop_
_geom_hbond_atom_site_label_D
_geom_hbond_atom_site_label_H
_geom_hbond_atom_site_label_A
_geom_hbond_distance_DH
_geom_hbond_distance_HA
_geom_hbond_distance_DA
_geom_hbond_angle_DHA
_geom_hbond_site_symmetry_A
O1W H1A O4 0.73(4) 2.15(4) 2.870(3) 177(5) 1_455
O1W H2A O2 0.73(4) 2.04(4) 2.700(3) 152(5) .
O2W H3A O3 0.79(5) 2.22(5) 2.991(3) 165(5) .
O2W H4A O2 0.85(5) 2.16(5) 2.937(4) 153(4) 2_665

loop_
_geom_torsion_atom_site_label_1
_geom_torsion_atom_site_label_2
_geom_torsion_atom_site_label_3
_geom_torsion_atom_site_label_4
_geom_torsion
_geom_torsion_site_symmetry_1
_geom_torsion_site_symmetry_2
_geom_torsion_site_symmetry_3
_geom_torsion_site_symmetry_4
_geom_torsion_publ_flag
O1 Cu N1 C1 -157.3(5) . . . . ?
O3 Cu N1 C1 -20.6(2) . . . . ?
N2 Cu N1 C1 177.1(2) . . . . ?
O1W Cu N1 C1 79.3(2) . . . . ?
O1 Cu N1 C5 23.7(7) . . . . ?
O3 Cu N1 C5 160.40(19) . . . . ?
N2 Cu N1 C5 -1.89(19) . . . . ?
O1W Cu N1 C5 -99.7(2) . . . . ?
O1 Cu N2 C6 -174.28(19) . . . . ?
O3 Cu N2 C6 -67.1(3) . . . . ?
N1 Cu N2 C6 2.14(19) . . . . ?
O1W Cu N2 C6 91.3(2) . . . . ?
O1 Cu N2 C10 3.3(3) . . . . ?
O3 Cu N2 C10 110.5(3) . . . . ?
N1 Cu N2 C10 179.7(3) . . . . ?
O1W Cu N2 C10 -91.1(2) . . . . ?
O1 Cu O3 C16 87.38(16) . . . . ?
N1 Cu O3 C16 -86.93(16) . . . . ?
N2 Cu O3 C16 -19.7(3) . . . . ?
O1W Cu O3 C16 -177.95(15) . . . . ?
O3 Cu O1 C11 60.6(2) . . . . ?
N1 Cu O1 C11 -162.7(5) . . . . ?
N2 Cu O1 C11 -137.5(2) . . . . ?
O1W Cu O1 C11 -39.4(2) . . . . ?
C5 N1 C1 C2 -0.5(4) . . . . ?
Cu N1 C1 C2 -179.5(2) . . . . ?
N1 C1 C2 C3 -0.8(5) . . . . ?
C1 C2 C3 C4 0.7(5) . . . . ?
C2 C3 C4 C5 0.6(4) . . . . ?
C1 N1 C5 C4 1.9(4) . . . . ?
Cu N1 C5 C4 -179.0(2) . . . . ?
C1 N1 C5 C6 -177.7(2) . . . . ?
Cu N1 C5 C6 1.4(3) . . . . ?
C3 C4 C5 N1 -2.0(4) . . . . ?
C3 C4 C5 C6 177.6(2) . . . . ?
C10 N2 C6 C7 1.0(4) . . . . ?
Cu N2 C6 C7 178.8(2) . . . . ?
C10 N2 C6 C5 -179.8(2) . . . . ?
Cu N2 C6 C5 -2.0(3) . . . . ?
N1 C5 C6 N2 0.4(3) . . . . ?
C4 C5 C6 N2 -179.2(2) . . . . ?
N1 C5 C6 C7 179.6(3) . . . . ?
C4 C5 C6 C7 0.0(4) . . . . ?
N2 C6 C7 C8 -0.2(4) . . . . ?
C5 C6 C7 C8 -179.3(3) . . . . ?
C6 C7 C8 C9 0.4(5) . . . . ?
C7 C8 C9 C10 -1.4(5) . . . . ?
C6 N2 C10 C9 -2.1(5) . . . . ?
Cu N2 C10 C9 -179.6(3) . . . . ?
C8 C9 C10 N2 2.3(5) . . . . ?
Cu O3 C16 O4 0.8(3) . . . . ?
Cu O3 C16 C15 179.67(17) . . . . ?
O4 C16 C15 C14 -4.7(3) . . . . ?
O3 C16 C15 C14 176.4(2) . . . . ?
C16 C15 C14 C14 -178.5(3) . . . 2_855 ?
Cu O1 C11 O2 20.6(4) . . . . ?
Cu O1 C11 C12 -157.94(19) . . . . ?
O2 C11 C12 C13 -68.6(4) . . . . ?
O1 C11 C12 C13 110.0(3) . . . . ?
C11 C12 C13 C13 -66.3(4) . . . 2_765 ?
C12 C13 C13 C12 180.0 . . 2_855 2_855 ?
C15 C16 C16 C15 180.000(1) . . 2_765 2_765 ?
